data_1561094
loop_
_publ_author_name
'Ouadoudi, Omar'
'Kaehler, Tanja'
'Bolte, Michael'
'Lerner, Hans-Wolfram'
'Wagner, Matthias'

_publ_section_title
;
 One tool to bring them all: Au-catalyzed synthesis of B,O- and B,N-doped
 PAHs from boronic and borinic acids
;
_journal_issue 16
_journal_name_full 'Chemical Science'
_journal_page_first 5898
_journal_page_last 5909
_journal_paper_doi 10.1039/D1SC00543J
_journal_volume 12
_journal_year 2021
_chemical_formula_moiety 'C32 H34 B N'
_chemical_formula_sum 'C32 H34 B N'
_chemical_formula_weight 443.41
_space_group_crystal_system monoclinic
_space_group_IT_number 14
_space_group_name_Hall '-P 2yn'
_space_group_name_H-M_alt 'P 1 21/n 1'
_atom_sites_solution_hydrogens geom
_atom_sites_solution_primary direct
_audit_creation_method SHELXL-2018/3
_audit_update_record
;
2021-01-26 deposited with the CCDC.	2021-03-17 downloaded from the CCDC.
;
_cell_angle_alpha 90
_cell_angle_beta 91.219(9)
_cell_angle_gamma 90
_cell_formula_units_Z 4
_cell_length_a 14.4318(18)
_cell_length_b 9.4346(18)
_cell_length_c 19.482(2)
_cell_measurement_reflns_used 6452
_cell_measurement_temperature 173(2)
_cell_measurement_theta_max 25.76
_cell_measurement_theta_min 3.3
_cell_volume 2652.0(7)
_computing_cell_refinement 'X-Area (Stoe & Cie, 2001)'
_computing_data_collection 'X-Area (Stoe & Cie, 2001)'
_computing_data_reduction 'X-Area (Stoe & Cie, 2001)'
_computing_molecular_graphics 'XP in SHELXTL-Plus (Sheldrick, 2008)'
_computing_publication_material SHELXL
_computing_structure_refinement 'SHELXL (Sheldrick, 2008)'
_computing_structure_solution 'SHELXS (Sheldrick, 2008)'
_diffrn_ambient_temperature 173(2)
_diffrn_measured_fraction_theta_full 0.995
_diffrn_measured_fraction_theta_max 0.995
_diffrn_measurement_device_type 'STOE IPDS II two-circle-diffractometer'
_diffrn_measurement_method \w
_diffrn_radiation_type MoK\a
_diffrn_radiation_wavelength 0.71073
_diffrn_reflns_av_R_equivalents 0.1425
_diffrn_reflns_av_unetI/netI 0.1200
_diffrn_reflns_Laue_measured_fraction_full 0.995
_diffrn_reflns_Laue_measured_fraction_max 0.995
_diffrn_reflns_limit_h_max 17
_diffrn_reflns_limit_h_min -17
_diffrn_reflns_limit_k_max 11
_diffrn_reflns_limit_k_min -11
_diffrn_reflns_limit_l_max 23
_diffrn_reflns_limit_l_min -23
_diffrn_reflns_number 15836
_diffrn_reflns_point_group_measured_fraction_full 0.995
_diffrn_reflns_point_group_measured_fraction_max 0.995
_diffrn_reflns_theta_full 25.000
_diffrn_reflns_theta_max 25.024
_diffrn_reflns_theta_min 3.302
_diffrn_source 'Genix 3D I\mS microfocus X-ray source'
_exptl_absorpt_coefficient_mu 0.063
_exptl_absorpt_correction_T_max 1.000
_exptl_absorpt_correction_T_min 0.514
_exptl_absorpt_correction_type multi-scan
_exptl_absorpt_process_details 'X-Area (Stoe & Cie, 2001)'
_exptl_crystal_colour colourless
_exptl_crystal_density_diffrn 1.111
_exptl_crystal_description needle
_exptl_crystal_F_000 952
_exptl_crystal_size_max 0.150
_exptl_crystal_size_mid 0.030
_exptl_crystal_size_min 0.030
_refine_diff_density_max 0.220
_refine_diff_density_min -0.215
_refine_diff_density_rms 0.052
_refine_ls_extinction_method none
_refine_ls_goodness_of_fit_ref 1.032
_refine_ls_hydrogen_treatment constr
_refine_ls_matrix_type full
_refine_ls_number_parameters 311
_refine_ls_number_reflns 4667
_refine_ls_number_restraints 0
_refine_ls_restrained_S_all 1.032
_refine_ls_R_factor_all 0.2386
_refine_ls_R_factor_gt 0.1032
_refine_ls_shift/su_max 0.000
_refine_ls_shift/su_mean 0.000
_refine_ls_structure_factor_coef Fsqd
_refine_ls_weighting_details 'w=1/[\s^2^(Fo^2^)+(0.0482P)^2^+6.7532P] where P=(Fo^2^+2Fc^2^)/3'
_refine_ls_weighting_scheme calc
_refine_ls_wR_factor_gt 0.1848
_refine_ls_wR_factor_ref 0.2519
_reflns_Friedel_coverage 0.000
_reflns_number_gt 1938
_reflns_number_total 4667
_reflns_threshold_expression 'I > 2\s(I)'
_cod_data_source_file d1sc00543j2.cif
_cod_data_source_block wa2969
_cod_depositor_comments 'Adding full bibliography for 1561085--1561097.cif.'
_cod_original_sg_symbol_H-M 'P 21/n'
_cod_database_code 1561094
_shelx_shelxl_version_number 2018/3
_shelx_space_group_comment
; 
The symmetry employed for this shelxl refinement is uniquely defined 
by the following loop, which should always be used as a source of 
symmetry information in preference to the above space-group names. 
They are only intended as comments. 
;
_shelx_estimated_absorpt_t_min 0.991
_shelx_estimated_absorpt_t_max 0.998

loop_
_space_group_symop_operation_xyz
'x, y, z'
'-x+1/2, y+1/2, -z+1/2'
'-x, -y, -z'
'x-1/2, -y-1/2, z-1/2'

loop_
_atom_site_label
_atom_site_type_symbol
_atom_site_fract_x
_atom_site_fract_y
_atom_site_fract_z
_atom_site_U_iso_or_equiv
_atom_site_adp_type
_atom_site_occupancy
_atom_site_site_symmetry_order
_atom_site_calc_flag
_atom_site_refinement_flags_posn
_atom_site_refinement_flags_adp
_atom_site_refinement_flags_occupancy
_atom_site_disorder_assembly
_atom_site_disorder_group
B1 B 0.5580(4) 0.3355(8) 0.3101(3) 0.0444(18) Uani 1 1 d . . . . .
N1 N 0.6560(3) 0.3407(6) 0.3237(2) 0.0458(13) Uani 1 1 d . . . . .
C1 C 0.7198(3) 0.3543(6) 0.2704(3) 0.0405(14) Uani 1 1 d . . . . .
C2 C 0.6919(3) 0.3628(6) 0.2052(3) 0.0358(13) Uani 1 1 d . . . . .
H2 H 0.737609 0.373470 0.171178 0.043 Uiso 1 1 calc R U . . .
C3 C 0.5957(3) 0.3567(6) 0.1830(3) 0.0363(13) Uani 1 1 d . . . . .
C4 C 0.5688(3) 0.3598(6) 0.1149(3) 0.0438(15) Uani 1 1 d . . . . .
H4 H 0.614909 0.367725 0.081061 0.053 Uiso 1 1 calc R U . . .
C5 C 0.4744(4) 0.3515(6) 0.0935(3) 0.0406(14) Uani 1 1 d . . . . .
C6 C 0.4467(4) 0.3531(7) 0.0236(3) 0.0595(18) Uani 1 1 d . . . . .
H6 H 0.492356 0.358210 -0.010775 0.071 Uiso 1 1 calc R U . . .
C7 C 0.3560(5) 0.3475(8) 0.0048(3) 0.071(2) Uani 1 1 d . . . . .
H7 H 0.338536 0.349502 -0.042466 0.085 Uiso 1 1 calc R U . . .
C8 C 0.2877(4) 0.3389(8) 0.0547(3) 0.0633(19) Uani 1 1 d . . . . .
H8 H 0.224239 0.332973 0.041049 0.076 Uiso 1 1 calc R U . . .
C9 C 0.3115(4) 0.3388(7) 0.1220(3) 0.0523(17) Uani 1 1 d . . . . .
H9 H 0.264180 0.334526 0.155088 0.063 Uiso 1 1 calc R U . . .
C10 C 0.4056(3) 0.3450(6) 0.1446(3) 0.0388(14) Uani 1 1 d . . . . .
C11 C 0.4337(3) 0.3413(6) 0.2140(3) 0.0412(14) Uani 1 1 d . . . . .
H11 H 0.387684 0.335144 0.247980 0.049 Uiso 1 1 calc R U . . .
C12 C 0.5265(3) 0.3462(6) 0.2348(2) 0.0346(13) Uani 1 1 d . . . . .
C13 C 0.6933(4) 0.3231(9) 0.3941(3) 0.086(3) Uani 1 1 d . . . . .
H13A H 0.726571 0.232749 0.397664 0.130 Uiso 1 1 calc R U . . .
H13B H 0.642180 0.323610 0.426419 0.130 Uiso 1 1 calc R U . . .
H13C H 0.735893 0.401110 0.405048 0.130 Uiso 1 1 calc R U . . .
C21 C 0.4887(4) 0.3107(8) 0.3708(3) 0.0494(16) Uani 1 1 d . . . . .
C22 C 0.4454(4) 0.4281(9) 0.4021(3) 0.061(2) Uani 1 1 d . . . . .
C23 C 0.3871(4) 0.4015(10) 0.4582(3) 0.074(3) Uani 1 1 d . . . . .
H23 H 0.357205 0.479055 0.479589 0.088 Uiso 1 1 calc R U . . .
C24 C 0.3725(4) 0.2668(12) 0.4827(4) 0.079(3) Uani 1 1 d . . . . .
C25 C 0.4151(4) 0.1522(10) 0.4514(3) 0.075(2) Uani 1 1 d . . . . .
H25 H 0.404779 0.059316 0.468447 0.090 Uiso 1 1 calc R U . . .
C26 C 0.4733(4) 0.1711(9) 0.3949(3) 0.063(2) Uani 1 1 d . . . . .
C27 C 0.4591(4) 0.5759(8) 0.3774(3) 0.071(2) Uani 1 1 d . . . . .
H27A H 0.522010 0.586284 0.360156 0.106 Uiso 1 1 calc R U . . .
H27B H 0.450066 0.642254 0.415361 0.106 Uiso 1 1 calc R U . . .
H27C H 0.414038 0.596535 0.340325 0.106 Uiso 1 1 calc R U . . .
C28 C 0.3103(5) 0.2420(11) 0.5443(4) 0.116(4) Uani 1 1 d . . . . .
H28A H 0.345238 0.261939 0.586845 0.174 Uiso 1 1 calc R U . . .
H28B H 0.289359 0.143161 0.544416 0.174 Uiso 1 1 calc R U . . .
H28C H 0.256350 0.304985 0.540954 0.174 Uiso 1 1 calc R U . . .
C29 C 0.5181(5) 0.0446(9) 0.3629(4) 0.088(2) Uani 1 1 d . . . . .
H29A H 0.497531 -0.041776 0.385971 0.132 Uiso 1 1 calc R U . . .
H29B H 0.585627 0.052970 0.367723 0.132 Uiso 1 1 calc R U . . .
H29C H 0.500515 0.040005 0.314086 0.132 Uiso 1 1 calc R U . . .
C31 C 0.8214(3) 0.3565(6) 0.2908(3) 0.0379(13) Uani 1 1 d . . . . .
C32 C 0.8635(4) 0.4800(7) 0.3130(3) 0.0529(17) Uani 1 1 d . . . . .
H32 H 0.828425 0.564971 0.315131 0.063 Uiso 1 1 calc R U . . .
C33 C 0.9573(4) 0.4815(7) 0.3325(3) 0.0572(18) Uani 1 1 d . . . . .
H33 H 0.984994 0.567883 0.347321 0.069 Uiso 1 1 calc R U . . .
C34 C 1.0106(3) 0.3595(7) 0.3306(3) 0.0439(15) Uani 1 1 d . . . . .
C35 C 0.9679(4) 0.2377(7) 0.3084(3) 0.0557(18) Uani 1 1 d . . . . .
H35 H 1.002887 0.152468 0.307186 0.067 Uiso 1 1 calc R U . . .
C36 C 0.8736(4) 0.2346(7) 0.2872(3) 0.0565(18) Uani 1 1 d . . . . .
H36 H 0.846497 0.149099 0.270730 0.068 Uiso 1 1 calc R U . . .
C37 C 1.1130(3) 0.3663(7) 0.3539(3) 0.0496(16) Uani 1 1 d . . . . .
C38 C 1.1651(4) 0.4559(8) 0.3015(4) 0.077(2) Uani 1 1 d . . . . .
H38A H 1.137316 0.550594 0.298748 0.115 Uiso 1 1 calc R U . . .
H38B H 1.230330 0.464085 0.315935 0.115 Uiso 1 1 calc R U . . .
H38C H 1.160852 0.410333 0.256339 0.115 Uiso 1 1 calc R U . . .
C39 C 1.1215(4) 0.4380(8) 0.4242(4) 0.077(2) Uani 1 1 d . . . . .
H39A H 1.093368 0.532499 0.421695 0.116 Uiso 1 1 calc R U . . .
H39B H 1.089428 0.380810 0.458278 0.116 Uiso 1 1 calc R U . . .
H39C H 1.187087 0.446774 0.437546 0.116 Uiso 1 1 calc R U . . .
C40 C 1.1566(4) 0.2202(7) 0.3577(4) 0.083(2) Uani 1 1 d . . . . .
H40A H 1.151150 0.174201 0.312700 0.124 Uiso 1 1 calc R U . . .
H40B H 1.222152 0.228902 0.371098 0.124 Uiso 1 1 calc R U . . .
H40C H 1.124493 0.162938 0.391830 0.124 Uiso 1 1 calc R U . . .

loop_
_atom_site_aniso_label
_atom_site_aniso_U_11
_atom_site_aniso_U_22
_atom_site_aniso_U_33
_atom_site_aniso_U_23
_atom_site_aniso_U_13
_atom_site_aniso_U_12
B1 0.025(3) 0.061(5) 0.048(4) 0.004(4) 0.004(3) 0.000(3)
N1 0.025(2) 0.080(4) 0.032(3) 0.013(3) -0.0001(19) 0.004(2)
C1 0.028(3) 0.050(4) 0.044(3) 0.007(3) 0.002(2) 0.002(3)
C2 0.026(3) 0.041(4) 0.041(3) 0.006(3) 0.004(2) 0.004(3)
C3 0.032(3) 0.042(4) 0.035(3) 0.003(3) 0.003(2) 0.003(3)
C4 0.032(3) 0.054(4) 0.046(4) 0.000(3) 0.009(3) 0.001(3)
C5 0.044(3) 0.044(4) 0.034(3) -0.001(3) -0.003(2) -0.004(3)
C6 0.046(4) 0.088(5) 0.044(4) -0.004(4) -0.002(3) -0.020(4)
C7 0.066(5) 0.088(6) 0.056(4) 0.011(4) -0.020(4) -0.017(4)
C8 0.042(4) 0.082(5) 0.065(5) 0.001(4) -0.023(3) 0.000(4)
C9 0.033(3) 0.063(5) 0.061(4) -0.003(4) -0.002(3) -0.004(3)
C10 0.028(3) 0.047(4) 0.042(3) 0.004(3) -0.001(2) 0.000(3)
C11 0.026(3) 0.048(4) 0.049(4) 0.005(3) 0.001(2) 0.003(3)
C12 0.028(3) 0.039(4) 0.036(3) -0.002(3) 0.006(2) -0.002(3)
C13 0.040(4) 0.168(9) 0.051(4) 0.030(5) -0.007(3) -0.007(5)
C21 0.030(3) 0.076(5) 0.042(3) 0.010(3) -0.003(3) -0.009(3)
C22 0.030(3) 0.111(6) 0.041(4) 0.005(4) -0.003(3) -0.005(4)
C23 0.026(3) 0.153(9) 0.042(4) 0.011(5) 0.005(3) 0.004(4)
C24 0.027(3) 0.155(9) 0.054(4) 0.030(5) 0.003(3) -0.012(5)
C25 0.043(4) 0.119(7) 0.062(5) 0.026(5) -0.006(3) -0.023(5)
C26 0.043(4) 0.094(6) 0.051(4) 0.017(4) -0.001(3) -0.015(4)
C27 0.050(4) 0.101(7) 0.062(4) 0.000(4) 0.014(3) 0.012(4)
C28 0.052(4) 0.227(12) 0.070(5) 0.042(6) 0.024(4) -0.016(6)
C29 0.085(5) 0.096(7) 0.083(6) 0.018(5) 0.003(4) -0.009(5)
C31 0.022(3) 0.039(4) 0.053(3) 0.001(3) 0.004(2) 0.002(3)
C32 0.034(3) 0.043(4) 0.081(5) 0.000(3) -0.005(3) 0.005(3)
C33 0.035(3) 0.049(4) 0.087(5) -0.005(4) -0.010(3) -0.002(3)
C34 0.022(3) 0.049(4) 0.061(4) 0.003(3) 0.003(2) -0.004(3)
C35 0.029(3) 0.045(4) 0.093(5) -0.009(4) -0.011(3) 0.009(3)
C36 0.039(3) 0.054(5) 0.076(5) -0.009(4) -0.011(3) 0.003(3)
C37 0.028(3) 0.042(4) 0.078(5) -0.002(3) -0.003(3) 0.001(3)
C38 0.031(3) 0.094(6) 0.106(6) 0.007(5) 0.012(3) -0.002(4)
C39 0.043(4) 0.099(6) 0.090(5) -0.010(5) -0.021(3) -0.002(4)
C40 0.035(4) 0.070(6) 0.143(7) -0.011(5) -0.025(4) 0.004(3)

loop_
_atom_type_symbol
_atom_type_description
_atom_type_scat_dispersion_real
_atom_type_scat_dispersion_imag
_atom_type_scat_source
C C 0.0033 0.0016 'International Tables Vol C Tables 4.2.6.8 and 6.1.1.4'
H H 0.0000 0.0000 'International Tables Vol C Tables 4.2.6.8 and 6.1.1.4'
B B 0.0013 0.0007 'International Tables Vol C Tables 4.2.6.8 and 6.1.1.4'
N N 0.0061 0.0033 'International Tables Vol C Tables 4.2.6.8 and 6.1.1.4'

loop_
_geom_angle_atom_site_label_1
_geom_angle_atom_site_label_2
_geom_angle_atom_site_label_3
_geom_angle
_geom_angle_site_symmetry_1
_geom_angle_site_symmetry_3
_geom_angle_publ_flag
N1 B1 C12 116.5(5) . . ?
N1 B1 C21 120.2(5) . . ?
C12 B1 C21 123.2(5) . . ?
C1 N1 B1 121.6(4) . . ?
C1 N1 C13 117.8(4) . . ?
B1 N1 C13 120.5(5) . . ?
C2 C1 N1 121.5(4) . . ?
C2 C1 C31 121.5(5) . . ?
N1 C1 C31 117.0(4) . . ?
C1 C2 C3 123.6(5) . . ?
C1 C2 H2 118.2 . . ?
C3 C2 H2 118.2 . . ?
C4 C3 C12 119.5(4) . . ?
C4 C3 C2 122.5(5) . . ?
C12 C3 C2 118.0(4) . . ?
C3 C4 C5 122.1(5) . . ?
C3 C4 H4 118.9 . . ?
C5 C4 H4 118.9 . . ?
C6 C5 C4 122.2(5) . . ?
C6 C5 C10 119.3(5) . . ?
C4 C5 C10 118.5(5) . . ?
C7 C6 C5 120.8(6) . . ?
C7 C6 H6 119.6 . . ?
C5 C6 H6 119.6 . . ?
C6 C7 C8 120.4(6) . . ?
C6 C7 H7 119.8 . . ?
C8 C7 H7 119.8 . . ?
C9 C8 C7 120.4(5) . . ?
C9 C8 H8 119.8 . . ?
C7 C8 H8 119.8 . . ?
C8 C9 C10 121.6(6) . . ?
C8 C9 H9 119.2 . . ?
C10 C9 H9 119.2 . . ?
C11 C10 C9 123.5(5) . . ?
C11 C10 C5 118.9(4) . . ?
C9 C10 C5 117.5(5) . . ?
C12 C11 C10 122.4(5) . . ?
C12 C11 H11 118.8 . . ?
C10 C11 H11 118.8 . . ?
C11 C12 C3 118.4(5) . . ?
C11 C12 B1 122.8(5) . . ?
C3 C12 B1 118.8(4) . . ?
N1 C13 H13A 109.5 . . ?
N1 C13 H13B 109.5 . . ?
H13A C13 H13B 109.5 . . ?
N1 C13 H13C 109.5 . . ?
H13A C13 H13C 109.5 . . ?
H13B C13 H13C 109.5 . . ?
C22 C21 C26 120.7(6) . . ?
C22 C21 B1 119.8(6) . . ?
C26 C21 B1 119.4(6) . . ?
C21 C22 C23 117.9(7) . . ?
C21 C22 C27 122.1(5) . . ?
C23 C22 C27 120.0(7) . . ?
C24 C23 C22 121.9(8) . . ?
C24 C23 H23 119.0 . . ?
C22 C23 H23 119.0 . . ?
C23 C24 C25 119.6(6) . . ?
C23 C24 C28 120.6(8) . . ?
C25 C24 C28 119.7(8) . . ?
C24 C25 C26 121.3(8) . . ?
C24 C25 H25 119.3 . . ?
C26 C25 H25 119.3 . . ?
C25 C26 C21 118.4(7) . . ?
C25 C26 C29 119.6(7) . . ?
C21 C26 C29 122.0(6) . . ?
C22 C27 H27A 109.5 . . ?
C22 C27 H27B 109.5 . . ?
H27A C27 H27B 109.5 . . ?
C22 C27 H27C 109.5 . . ?
H27A C27 H27C 109.5 . . ?
H27B C27 H27C 109.5 . . ?
C24 C28 H28A 109.5 . . ?
C24 C28 H28B 109.5 . . ?
H28A C28 H28B 109.5 . . ?
C24 C28 H28C 109.5 . . ?
H28A C28 H28C 109.5 . . ?
H28B C28 H28C 109.5 . . ?
C26 C29 H29A 109.5 . . ?
C26 C29 H29B 109.5 . . ?
H29A C29 H29B 109.5 . . ?
C26 C29 H29C 109.5 . . ?
H29A C29 H29C 109.5 . . ?
H29B C29 H29C 109.5 . . ?
C36 C31 C32 118.8(5) . . ?
C36 C31 C1 120.3(5) . . ?
C32 C31 C1 120.9(5) . . ?
C31 C32 C33 120.8(6) . . ?
C31 C32 H32 119.6 . . ?
C33 C32 H32 119.6 . . ?
C34 C33 C32 121.3(6) . . ?
C34 C33 H33 119.4 . . ?
C32 C33 H33 119.4 . . ?
C35 C34 C33 117.3(5) . . ?
C35 C34 C37 123.4(5) . . ?
C33 C34 C37 119.2(5) . . ?
C34 C35 C36 122.2(6) . . ?
C34 C35 H35 118.9 . . ?
C36 C35 H35 118.9 . . ?
C31 C36 C35 119.5(6) . . ?
C31 C36 H36 120.2 . . ?
C35 C36 H36 120.2 . . ?
C40 C37 C39 109.5(6) . . ?
C40 C37 C38 109.0(5) . . ?
C39 C37 C38 108.7(6) . . ?
C40 C37 C34 111.8(5) . . ?
C39 C37 C34 109.9(5) . . ?
C38 C37 C34 107.9(5) . . ?
C37 C38 H38A 109.5 . . ?
C37 C38 H38B 109.5 . . ?
H38A C38 H38B 109.5 . . ?
C37 C38 H38C 109.5 . . ?
H38A C38 H38C 109.5 . . ?
H38B C38 H38C 109.5 . . ?
C37 C39 H39A 109.5 . . ?
C37 C39 H39B 109.5 . . ?
H39A C39 H39B 109.5 . . ?
C37 C39 H39C 109.5 . . ?
H39A C39 H39C 109.5 . . ?
H39B C39 H39C 109.5 . . ?
C37 C40 H40A 109.5 . . ?
C37 C40 H40B 109.5 . . ?
H40A C40 H40B 109.5 . . ?
C37 C40 H40C 109.5 . . ?
H40A C40 H40C 109.5 . . ?
H40B C40 H40C 109.5 . . ?

loop_
_geom_bond_atom_site_label_1
_geom_bond_atom_site_label_2
_geom_bond_distance
_geom_bond_site_symmetry_2
_geom_bond_publ_flag
B1 N1 1.435(7) . ?
B1 C12 1.530(8) . ?
B1 C21 1.582(8) . ?
N1 C1 1.408(6) . ?
N1 C13 1.471(7) . ?
C1 C2 1.328(7) . ?
C1 C31 1.510(7) . ?
C2 C3 1.447(7) . ?
C2 H2 0.9500 . ?
C3 C4 1.374(7) . ?
C3 C12 1.438(6) . ?
C4 C5 1.418(7) . ?
C4 H4 0.9500 . ?
C5 C6 1.413(7) . ?
C5 C10 1.421(7) . ?
C6 C7 1.352(8) . ?
C6 H6 0.9500 . ?
C7 C8 1.402(8) . ?
C7 H7 0.9500 . ?
C8 C9 1.348(8) . ?
C8 H8 0.9500 . ?
C9 C10 1.420(7) . ?
C9 H9 0.9500 . ?
C10 C11 1.403(7) . ?
C11 C12 1.392(7) . ?
C11 H11 0.9500 . ?
C13 H13A 0.9800 . ?
C13 H13B 0.9800 . ?
C13 H13C 0.9800 . ?
C21 C22 1.415(9) . ?
C21 C26 1.418(9) . ?
C22 C23 1.417(8) . ?
C22 C27 1.490(9) . ?
C23 C24 1.375(11) . ?
C23 H23 0.9500 . ?
C24 C25 1.391(11) . ?
C24 C28 1.533(9) . ?
C25 C26 1.410(9) . ?
C25 H25 0.9500 . ?
C26 C29 1.499(10) . ?
C27 H27A 0.9800 . ?
C27 H27B 0.9800 . ?
C27 H27C 0.9800 . ?
C28 H28A 0.9800 . ?
C28 H28B 0.9800 . ?
C28 H28C 0.9800 . ?
C29 H29A 0.9800 . ?
C29 H29B 0.9800 . ?
C29 H29C 0.9800 . ?
C31 C36 1.378(8) . ?
C31 C32 1.380(7) . ?
C32 C33 1.397(7) . ?
C32 H32 0.9500 . ?
C33 C34 1.386(8) . ?
C33 H33 0.9500 . ?
C34 C35 1.369(8) . ?
C34 C37 1.538(7) . ?
C35 C36 1.414(7) . ?
C35 H35 0.9500 . ?
C36 H36 0.9500 . ?
C37 C40 1.516(8) . ?
C37 C39 1.530(8) . ?
C37 C38 1.534(8) . ?
C38 H38A 0.9800 . ?
C38 H38B 0.9800 . ?
C38 H38C 0.9800 . ?
C39 H39A 0.9800 . ?
C39 H39B 0.9800 . ?
C39 H39C 0.9800 . ?
C40 H40A 0.9800 . ?
C40 H40B 0.9800 . ?
C40 H40C 0.9800 . ?

loop_
_geom_torsion_atom_site_label_1
_geom_torsion_atom_site_label_2
_geom_torsion_atom_site_label_3
_geom_torsion_atom_site_label_4
_geom_torsion
_geom_torsion_site_symmetry_1
_geom_torsion_site_symmetry_2
_geom_torsion_site_symmetry_3
_geom_torsion_site_symmetry_4
_geom_torsion_publ_flag
C12 B1 N1 C1 -0.2(9) . . . . ?
C21 B1 N1 C1 176.3(6) . . . . ?
C12 B1 N1 C13 -176.5(6) . . . . ?
C21 B1 N1 C13 0.0(10) . . . . ?
B1 N1 C1 C2 -0.1(9) . . . . ?
C13 N1 C1 C2 176.3(6) . . . . ?
B1 N1 C1 C31 -179.2(6) . . . . ?
C13 N1 C1 C31 -2.8(8) . . . . ?
N1 C1 C2 C3 -1.0(9) . . . . ?
C31 C1 C2 C3 178.0(6) . . . . ?
C1 C2 C3 C4 -177.2(6) . . . . ?
C1 C2 C3 C12 2.4(9) . . . . ?
C12 C3 C4 C5 -0.6(9) . . . . ?
C2 C3 C4 C5 179.0(6) . . . . ?
C3 C4 C5 C6 -179.3(6) . . . . ?
C3 C4 C5 C10 2.3(9) . . . . ?
C4 C5 C6 C7 -178.9(7) . . . . ?
C10 C5 C6 C7 -0.5(10) . . . . ?
C5 C6 C7 C8 -0.5(12) . . . . ?
C6 C7 C8 C9 1.3(12) . . . . ?
C7 C8 C9 C10 -1.1(11) . . . . ?
C8 C9 C10 C11 -178.2(6) . . . . ?
C8 C9 C10 C5 0.1(10) . . . . ?
C6 C5 C10 C11 179.0(6) . . . . ?
C4 C5 C10 C11 -2.6(9) . . . . ?
C6 C5 C10 C9 0.7(9) . . . . ?
C4 C5 C10 C9 179.1(6) . . . . ?
C9 C10 C11 C12 179.4(6) . . . . ?
C5 C10 C11 C12 1.2(9) . . . . ?
C10 C11 C12 C3 0.5(9) . . . . ?
C10 C11 C12 B1 -177.2(6) . . . . ?
C4 C3 C12 C11 -0.8(9) . . . . ?
C2 C3 C12 C11 179.5(5) . . . . ?
C4 C3 C12 B1 177.0(6) . . . . ?
C2 C3 C12 B1 -2.6(8) . . . . ?
N1 B1 C12 C11 179.4(6) . . . . ?
C21 B1 C12 C11 3.0(10) . . . . ?
N1 B1 C12 C3 1.6(9) . . . . ?
C21 B1 C12 C3 -174.8(6) . . . . ?
N1 B1 C21 C22 96.6(7) . . . . ?
C12 B1 C21 C22 -87.2(8) . . . . ?
N1 B1 C21 C26 -81.2(8) . . . . ?
C12 B1 C21 C26 95.1(7) . . . . ?
C26 C21 C22 C23 0.5(8) . . . . ?
B1 C21 C22 C23 -177.3(5) . . . . ?
C26 C21 C22 C27 -179.1(5) . . . . ?
B1 C21 C22 C27 3.2(8) . . . . ?
C21 C22 C23 C24 0.4(9) . . . . ?
C27 C22 C23 C24 180.0(6) . . . . ?
C22 C23 C24 C25 -0.7(10) . . . . ?
C22 C23 C24 C28 179.0(6) . . . . ?
C23 C24 C25 C26 0.0(10) . . . . ?
C28 C24 C25 C26 -179.6(6) . . . . ?
C24 C25 C26 C21 0.8(9) . . . . ?
C24 C25 C26 C29 179.7(6) . . . . ?
C22 C21 C26 C25 -1.1(8) . . . . ?
B1 C21 C26 C25 176.7(5) . . . . ?
C22 C21 C26 C29 -180.0(6) . . . . ?
B1 C21 C26 C29 -2.2(9) . . . . ?
C2 C1 C31 C36 -81.7(8) . . . . ?
N1 C1 C31 C36 97.3(7) . . . . ?
C2 C1 C31 C32 98.2(7) . . . . ?
N1 C1 C31 C32 -82.7(7) . . . . ?
C36 C31 C32 C33 -0.8(9) . . . . ?
C1 C31 C32 C33 179.3(6) . . . . ?
C31 C32 C33 C34 -0.5(10) . . . . ?
C32 C33 C34 C35 0.5(9) . . . . ?
C32 C33 C34 C37 -178.9(6) . . . . ?
C33 C34 C35 C36 0.7(9) . . . . ?
C37 C34 C35 C36 -179.9(6) . . . . ?
C32 C31 C36 C35 1.9(9) . . . . ?
C1 C31 C36 C35 -178.1(5) . . . . ?
C34 C35 C36 C31 -2.0(10) . . . . ?
C35 C34 C37 C40 -7.2(9) . . . . ?
C33 C34 C37 C40 172.1(6) . . . . ?
C35 C34 C37 C39 -129.0(6) . . . . ?
C33 C34 C37 C39 50.4(8) . . . . ?
C35 C34 C37 C38 112.6(7) . . . . ?
C33 C34 C37 C38 -68.0(7) . . . . ?
